data_7028989
loop_
_publ_author_name
'Arcau, Juli\`a'
'Andermark, Vincent'
'Aguil\'o, Elisabet'
'Gandioso, Albert'
'Moro, Artur'
'Cetina, Mario'
'Lima, Jo\~ao Carlos'
'Rissanen, Kari'
'Ott, Ingo'
'Rodr\'iguez, Laura'

_publ_section_title
;
 Luminescent alkynyl-gold(i) coumarin derivatives and their biological
 activity.
;
_journal_issue 11
_journal_name_full 'Dalton transactions (Cambridge, England : 2003)'
_journal_page_first 4426
_journal_page_last 4436
_journal_paper_doi 10.1039/c3dt52594e
_journal_volume 43
_journal_year 2014
_chemical_compound_source 'synthesis as described'
_chemical_formula_moiety 'C24 H14 Au O6, C24 H20 P'
_chemical_formula_sum 'C48 H34 Au O6 P'
_chemical_formula_weight 934.69
_chemical_name_systematic
;
        [PPh4][Au{C?CCH2O-7-(prop-2-in-1-yloxy)-1-benzopyran-2-one}2]
;
_space_group_IT_number 2
_symmetry_cell_setting triclinic
_symmetry_Int_Tables_number 2
_symmetry_space_group_name_Hall '-P 1'
_symmetry_space_group_name_H-M 'P -1'
_atom_sites_solution_hydrogens geom
_atom_sites_solution_primary iterative
_atom_sites_solution_secondary difmap
_audit_creation_date 2013-08-12T17:25:58-00:00
_audit_creation_method 'WinGX routine CIF_UPDATE'
_cell_angle_alpha 98.028(2)
_cell_angle_beta 103.649(2)
_cell_angle_gamma 95.056(2)
_cell_formula_units_Z 2
_cell_length_a 10.4254(3)
_cell_length_b 12.8050(3)
_cell_length_c 14.7713(4)
_cell_measurement_reflns_used 12600
_cell_measurement_temperature 123.0(1)
_cell_measurement_theta_max 76.176
_cell_measurement_theta_min 4.396
_cell_volume 1882.38(9)
_computing_cell_refinement 'CrysAlisPro, Agilent Technologies, 2013'
_computing_data_collection 'CrysAlisPro, Agilent Technologies, 2013'
_computing_data_reduction 'CrysAlisPro, Agilent Technologies, 2013'
_computing_molecular_graphics 'MERCURY (Macrae et al., 2006)'
_computing_publication_material 'WinGX publication routines (Farrugia, 1999)'
_computing_structure_refinement 'SHELXL-2013 (Sheldrick, 2013)'
_computing_structure_solution 'SUPERFLIP (Palatinus & Chapuis, 2007)'
_diffrn_ambient_temperature 123.0(1)
_diffrn_detector_area_resol_mean 5.1977
_diffrn_measured_fraction_theta_full 0.977
_diffrn_measured_fraction_theta_max 0.991
_diffrn_measurement_device_type 'SuperNova, Dual, Cu at zero, Atlas'
_diffrn_measurement_method '\w scans'
_diffrn_radiation_monochromator mirror
_diffrn_radiation_source 'SuperNova (Cu) X-ray Source'
_diffrn_radiation_type CuK\a
_diffrn_radiation_wavelength 1.54184
_diffrn_reflns_av_R_equivalents 0.0242
_diffrn_reflns_av_unetI/netI 0.0288
_diffrn_reflns_Laue_measured_fraction_full 0.977
_diffrn_reflns_Laue_measured_fraction_max 0.991
_diffrn_reflns_limit_h_max 11
_diffrn_reflns_limit_h_min -12
_diffrn_reflns_limit_k_max 14
_diffrn_reflns_limit_k_min -15
_diffrn_reflns_limit_l_max 17
_diffrn_reflns_limit_l_min -16
_diffrn_reflns_number 12816
_diffrn_reflns_point_group_measured_fraction_full 0.977
_diffrn_reflns_point_group_measured_fraction_max 0.991
_diffrn_reflns_theta_full 67.684
_diffrn_reflns_theta_max 66.994
_diffrn_reflns_theta_min 3.122
_exptl_absorpt_coefficient_mu 8.175
_exptl_absorpt_correction_T_max 1.00000
_exptl_absorpt_correction_T_min 0.49208
_exptl_absorpt_correction_type multi-scan
_exptl_absorpt_process_details
;
        CrysAlisPro, Agilent Technologies,
        Version 1.171.36.28 (release 01-02-2013 CrysAlis171 .NET)
        (compiled Feb  1 2013,16:14:44)
        Empirical absorption correction using spherical harmonics,
 implemented in SCALE3 ABSPACK scaling algorithm.
;
_exptl_crystal_colour colourless
_exptl_crystal_density_diffrn 1.649
_exptl_crystal_description block
_exptl_crystal_F_000 928
_exptl_crystal_size_max 0.26
_exptl_crystal_size_mid 0.23
_exptl_crystal_size_min 0.13
_refine_diff_density_max 1.076
_refine_diff_density_min -1.399
_refine_diff_density_rms 0.084
_refine_ls_extinction_method none
_refine_ls_goodness_of_fit_ref 1.027
_refine_ls_hydrogen_treatment constr
_refine_ls_matrix_type full
_refine_ls_number_parameters 505
_refine_ls_number_reflns 6652
_refine_ls_number_restraints 0
_refine_ls_restrained_S_all 1.027
_refine_ls_R_factor_all 0.0236
_refine_ls_R_factor_gt 0.0233
_refine_ls_shift/su_max 0.001
_refine_ls_shift/su_mean 0
_refine_ls_structure_factor_coef Fsqd
_refine_ls_weighting_details
;
 w=1/[\s^2^(Fo^2^)+(0.0366P)^2^+1.7594P]
 where P=(Fo^2^+2Fc^2^)/3
;
_refine_ls_weighting_scheme calc
_refine_ls_wR_factor_gt 0.0602
_refine_ls_wR_factor_ref 0.0604
_reflns_number_gt 6573
_reflns_number_total 6652
_reflns_threshold_expression 'I > 2\s(I)'
_cod_data_source_file c3dt52594e.txt
_cod_data_source_block 2a
_cod_database_code 7028989

loop_
_symmetry_equiv_pos_as_xyz
'x, y, z'
'-x, -y, -z'

loop_
_atom_site_label
_atom_site_type_symbol
_atom_site_fract_x
_atom_site_fract_y
_atom_site_fract_z
_atom_site_U_iso_or_equiv
_atom_site_adp_type
_atom_site_occupancy
_atom_site_calc_flag
Au1 Au 0.67824(2) 0.28222(2) 0.73088(2) 0.01928(5) Uani 1 d
O1 O 0.6758(2) 0.70994(16) 0.94096(14) 0.0229(4) Uani 1 d
O2 O 0.6054(2) 0.82678(18) 0.84988(16) 0.0319(5) Uani 1 d
O3 O 0.7991(2) 0.42072(16) 1.10032(14) 0.0267(4) Uani 1 d
O4 O 0.31074(19) 0.08834(17) 0.43040(14) 0.0242(4) Uani 1 d
O5 O 0.2128(2) -0.06114(16) 0.10356(14) 0.0256(4) Uani 1 d
O6 O 0.1740(3) -0.1282(2) -0.04750(16) 0.0379(5) Uani 1 d
C2 C 0.5914(3) 0.7852(2) 0.9161(2) 0.0237(6) Uani 1 d
C3 C 0.4950(3) 0.8034(2) 0.9705(2) 0.0260(6) Uani 1 d
H3 H 0.4393 0.8573 0.9581 0.031 Uiso 1 calc
C4 C 0.4819(3) 0.7463(2) 1.0382(2) 0.0246(6) Uani 1 d
H4 H 0.4165 0.7595 1.0721 0.03 Uiso 1 calc
C5 C 0.5548(3) 0.5971(2) 1.1249(2) 0.0264(6) Uani 1 d
H5 H 0.4909 0.6059 1.1609 0.032 Uiso 1 calc
C6 C 0.6343(3) 0.5182(2) 1.1374(2) 0.0257(6) Uani 1 d
H6 H 0.6252 0.4728 1.1817 0.031 Uiso 1 calc
C7 C 0.7297(3) 0.5039(2) 1.08465(19) 0.0218(6) Uani 1 d
C8 C 0.7457(3) 0.5718(2) 1.02128(19) 0.0214(6) Uani 1 d
H8 H 0.8122 0.5649 0.9873 0.026 Uiso 1 calc
C9 C 0.6625(3) 0.6494(2) 1.00912(19) 0.0198(5) Uani 1 d
C10 C 0.5661(3) 0.6653(2) 1.0596(2) 0.0217(6) Uani 1 d
C11 C 0.8962(3) 0.3997(2) 1.0468(2) 0.0258(6) Uani 1 d
H11A H 0.9472 0.3437 1.0717 0.031 Uiso 1 calc
H11B H 0.9595 0.4649 1.0561 0.031 Uiso 1 calc
C12 C 0.8370(3) 0.3654(2) 0.9451(2) 0.0246(6) Uani 1 d
C13 C 0.7835(3) 0.3371(2) 0.8638(2) 0.0208(6) Uani 1 d
C14 C 0.5728(3) 0.2239(2) 0.5984(2) 0.0271(6) Uani 1 d
C15 C 0.5148(3) 0.1821(3) 0.5216(2) 0.0329(7) Uani 1 d
C16 C 0.4432(3) 0.1256(3) 0.4276(2) 0.0349(8) Uani 1 d
H16A H 0.4403 0.174 0.3806 0.042 Uiso 1 calc
H16B H 0.4892 0.0648 0.409 0.042 Uiso 1 calc
C17 C 0.1268(3) -0.1116(2) 0.0194(2) 0.0284(6) Uani 1 d
C20 C 0.0054(3) -0.0479(2) 0.2732(2) 0.0210(5) Uani 1 d
H20 H -0.083 -0.0679 0.2766 0.025 Uiso 1 calc
C21 C 0.0985(3) 0.0023(2) 0.3529(2) 0.0199(5) Uani 1 d
H21 H 0.0745 0.0157 0.4112 0.024 Uiso 1 calc
C22 C 0.2286(3) 0.0339(2) 0.34864(19) 0.0190(5) Uani 1 d
C23 C 0.2666(3) 0.0117(2) 0.26418(19) 0.0207(5) Uani 1 d
H23 H 0.3552 0.0318 0.261 0.025 Uiso 1 calc
C24 C 0.1707(3) -0.0406(2) 0.18487(19) 0.0198(5) Uani 1 d
C25 C 0.0396(3) -0.0700(2) 0.1862(2) 0.0207(5) Uani 1 d
P1 P 0.12756(6) 0.73105(5) 0.61328(4) 0.01374(12) Uani 1 d
C26 C 0.2557(3) 0.6469(2) 0.60809(19) 0.0169(5) Uani 1 d
C27 C 0.2335(3) 0.5550(2) 0.5409(2) 0.0235(6) Uani 1 d
H27 H 0.1509 0.5371 0.4948 0.028 Uiso 1 calc
C28 C 0.3336(3) 0.4895(2) 0.5420(2) 0.0288(7) Uani 1 d
H28 H 0.3196 0.4273 0.4957 0.035 Uiso 1 calc
C29 C 0.4530(3) 0.5143(3) 0.6096(3) 0.0308(7) Uani 1 d
H29 H 0.52 0.4685 0.611 0.037 Uiso 1 calc
C30 C 0.4744(3) 0.6061(3) 0.6755(2) 0.0307(7) Uani 1 d
H30 H 0.557 0.6233 0.7216 0.037 Uiso 1 calc
C31 C 0.3776(3) 0.6732(2) 0.6753(2) 0.0225(6) Uani 1 d
H31 H 0.3938 0.7366 0.7204 0.027 Uiso 1 calc
C32 C 0.0255(3) 0.72845(19) 0.49599(19) 0.0167(5) Uani 1 d
C33 C 0.0823(3) 0.7230(2) 0.4191(2) 0.0197(5) Uani 1 d
H33 H 0.1755 0.7217 0.4283 0.024 Uiso 1 calc
C34 C 0.0016(3) 0.7194(2) 0.3288(2) 0.0221(6) Uani 1 d
H34 H 0.04 0.7166 0.2764 0.027 Uiso 1 calc
C35 C -0.1350(3) 0.7200(2) 0.3149(2) 0.0244(6) Uani 1 d
H35 H -0.1901 0.7148 0.2528 0.029 Uiso 1 calc
C36 C -0.1910(3) 0.7283(2) 0.3919(2) 0.0249(6) Uani 1 d
H36 H -0.2839 0.7309 0.3826 0.03 Uiso 1 calc
C37 C -0.1112(3) 0.7326(2) 0.4821(2) 0.0208(5) Uani 1 d
H37 H -0.1495 0.7384 0.5346 0.025 Uiso 1 calc
C38 C 0.2074(3) 0.8629(2) 0.66530(19) 0.0162(5) Uani 1 d
C39 C 0.2403(3) 0.9325(2) 0.60681(19) 0.0184(5) Uani 1 d
H39 H 0.2105 0.9137 0.5401 0.022 Uiso 1 calc
C40 C 0.3168(3) 1.0292(2) 0.6472(2) 0.0230(6) Uani 1 d
H40 H 0.3388 1.0771 0.6079 0.028 Uiso 1 calc
C41 C 0.3614(3) 1.0566(2) 0.7448(2) 0.0247(6) Uani 1 d
H41 H 0.4157 1.1222 0.7721 0.03 Uiso 1 calc
C42 C 0.3263(3) 0.9876(2) 0.8027(2) 0.0248(6) Uani 1 d
H42 H 0.3549 1.0072 0.8694 0.03 Uiso 1 calc
C43 C 0.2498(3) 0.8906(2) 0.7633(2) 0.0212(5) Uani 1 d
H43 H 0.2264 0.8434 0.8027 0.025 Uiso 1 calc
C44 C 0.0223(3) 0.6825(2) 0.68260(18) 0.0155(5) Uani 1 d
C45 C -0.0543(3) 0.7507(2) 0.7223(2) 0.0195(5) Uani 1 d
H45 H -0.0411 0.8248 0.7209 0.023 Uiso 1 calc
C46 C -0.1498(3) 0.7104(2) 0.76403(19) 0.0198(5) Uani 1 d
H46 H -0.2032 0.7565 0.7901 0.024 Uiso 1 calc
C47 C -0.1671(3) 0.6026(2) 0.76741(18) 0.0191(5) Uani 1 d
H47 H -0.2328 0.5749 0.7956 0.023 Uiso 1 calc
C48 C -0.0892(3) 0.5347(2) 0.72995(19) 0.0203(5) Uani 1 d
H48 H -0.101 0.4611 0.7334 0.024 Uiso 1 calc
C49 C 0.0061(3) 0.5741(2) 0.68734(19) 0.0176(5) Uani 1 d
H49 H 0.0597 0.5277 0.6617 0.021 Uiso 1 calc
C19 C -0.0522(3) -0.1201(2) 0.0990(2) 0.0278(6) Uani 1 d
H19 H -0.1429 -0.1396 0.0974 0.033 Uiso 1 calc
C18 C -0.0101(3) -0.1394(2) 0.0202(2) 0.0296(6) Uani 1 d
H18 H -0.0721 -0.1724 -0.0369 0.036 Uiso 1 calc

loop_
_atom_site_aniso_label
_atom_site_aniso_U_11
_atom_site_aniso_U_22
_atom_site_aniso_U_33
_atom_site_aniso_U_23
_atom_site_aniso_U_13
_atom_site_aniso_U_12
Au1 0.01879(7) 0.02353(8) 0.01449(7) 0.00100(4) 0.00486(5) -0.00137(5)
O1 0.0236(10) 0.0266(10) 0.0208(10) 0.0062(8) 0.0083(8) 0.0050(8)
O2 0.0377(12) 0.0333(11) 0.0293(12) 0.0130(9) 0.0109(10) 0.0093(9)
O3 0.0308(11) 0.0304(11) 0.0186(10) 0.0067(8) 0.0036(8) 0.0052(9)
O4 0.0203(10) 0.0350(11) 0.0153(9) -0.0010(8) 0.0045(8) 0.0003(8)
O5 0.0307(11) 0.0289(10) 0.0162(10) -0.0011(8) 0.0073(8) 0.0017(8)
O6 0.0502(14) 0.0446(13) 0.0189(11) -0.0018(9) 0.0127(10) 0.0069(11)
C2 0.0224(14) 0.0219(13) 0.0233(14) 0.0004(11) 0.0015(11) 0.0012(11)
C3 0.0222(14) 0.0271(15) 0.0271(15) 0.0004(12) 0.0047(12) 0.0049(11)
C4 0.0210(14) 0.0280(14) 0.0231(14) -0.0033(11) 0.0078(11) 0.0000(11)
C5 0.0255(14) 0.0330(15) 0.0206(14) -0.0005(12) 0.0106(12) -0.0022(12)
C6 0.0292(15) 0.0299(15) 0.0172(14) 0.0035(11) 0.0071(12) -0.0032(12)
C7 0.0239(14) 0.0223(13) 0.0143(13) -0.0005(10) -0.0009(11) -0.0025(11)
C8 0.0190(13) 0.0276(14) 0.0165(13) 0.0013(11) 0.0049(10) 0.0001(11)
C9 0.0204(13) 0.0224(13) 0.0136(12) 0.0006(10) 0.0018(10) -0.0028(10)
C10 0.0181(13) 0.0250(14) 0.0183(13) -0.0033(11) 0.0034(11) -0.0032(11)
C11 0.0242(14) 0.0279(15) 0.0224(15) 0.0035(11) -0.0002(12) 0.0062(12)
C12 0.0247(14) 0.0236(14) 0.0265(17) 0.0060(12) 0.0062(12) 0.0056(11)
C13 0.0235(14) 0.0232(13) 0.0165(14) 0.0038(11) 0.0060(11) 0.0036(11)
C14 0.0222(14) 0.0340(16) 0.0226(16) -0.0071(12) 0.0116(12) -0.0071(12)
C15 0.0239(15) 0.0485(19) 0.0269(18) 0.0042(15) 0.0109(13) -0.0018(14)
C16 0.0222(15) 0.058(2) 0.0198(15) -0.0051(14) 0.0083(12) -0.0084(14)
C17 0.0385(17) 0.0256(14) 0.0187(15) 0.0001(11) 0.0040(13) 0.0065(13)
C20 0.0217(13) 0.0173(12) 0.0260(15) 0.0069(10) 0.0076(11) 0.0034(10)
C21 0.0244(14) 0.0196(12) 0.0196(13) 0.0067(10) 0.0098(11) 0.0070(11)
C22 0.0227(14) 0.0185(12) 0.0160(13) 0.0038(10) 0.0039(11) 0.0044(10)
C23 0.0208(13) 0.0232(13) 0.0195(14) 0.0043(11) 0.0071(11) 0.0035(11)
C24 0.0261(14) 0.0188(12) 0.0160(13) 0.0041(10) 0.0061(11) 0.0064(11)
C25 0.0243(14) 0.0154(12) 0.0221(14) 0.0026(10) 0.0047(11) 0.0042(10)
P1 0.0138(3) 0.0130(3) 0.0153(3) 0.0032(2) 0.0047(2) 0.0020(2)
C26 0.0172(12) 0.0168(12) 0.0206(13) 0.0075(10) 0.0085(10) 0.0046(10)
C27 0.0231(14) 0.0200(13) 0.0284(15) 0.0033(11) 0.0094(12) 0.0021(11)
C28 0.0360(17) 0.0177(13) 0.0404(18) 0.0053(12) 0.0226(14) 0.0076(12)
C29 0.0301(16) 0.0310(16) 0.0440(19) 0.0197(14) 0.0218(14) 0.0169(13)
C30 0.0223(15) 0.0401(17) 0.0347(17) 0.0147(14) 0.0091(13) 0.0118(13)
C31 0.0213(14) 0.0270(14) 0.0217(14) 0.0072(11) 0.0076(11) 0.0054(11)
C32 0.0182(13) 0.0127(11) 0.0180(13) 0.0021(9) 0.0031(10) 0.0005(9)
C33 0.0228(14) 0.0165(12) 0.0211(14) 0.0035(10) 0.0068(11) 0.0048(10)
C34 0.0322(15) 0.0177(12) 0.0182(13) 0.0052(10) 0.0072(11) 0.0060(11)
C35 0.0297(15) 0.0179(13) 0.0209(14) 0.0051(10) -0.0032(11) 0.0018(11)
C36 0.0182(13) 0.0234(14) 0.0314(16) 0.0080(12) 0.0011(12) 0.0018(11)
C37 0.0192(13) 0.0205(13) 0.0235(14) 0.0053(11) 0.0063(11) 0.0025(10)
C38 0.0154(12) 0.0145(12) 0.0192(13) 0.0022(10) 0.0051(10) 0.0037(9)
C39 0.0201(13) 0.0193(12) 0.0172(13) 0.0033(10) 0.0066(10) 0.0044(10)
C40 0.0254(14) 0.0183(13) 0.0287(15) 0.0068(11) 0.0120(12) 0.0023(11)
C41 0.0224(14) 0.0165(13) 0.0328(16) -0.0002(11) 0.0048(12) 0.0010(11)
C42 0.0296(15) 0.0220(13) 0.0196(14) 0.0006(11) 0.0013(12) 0.0045(11)
C43 0.0255(14) 0.0189(13) 0.0200(14) 0.0063(10) 0.0055(11) 0.0042(11)
C44 0.0143(12) 0.0180(12) 0.0145(12) 0.0045(9) 0.0033(10) 0.0016(9)
C45 0.0221(13) 0.0166(12) 0.0223(14) 0.0061(10) 0.0082(11) 0.0046(10)
C46 0.0179(12) 0.0245(14) 0.0187(13) 0.0046(11) 0.0061(10) 0.0063(10)
C47 0.0157(12) 0.0266(14) 0.0145(12) 0.0061(10) 0.0023(10) -0.0006(10)
C48 0.0230(14) 0.0171(12) 0.0198(13) 0.0033(10) 0.0051(11) -0.0016(10)
C49 0.0201(13) 0.0166(12) 0.0167(13) 0.0031(10) 0.0056(10) 0.0018(10)
C19 0.0272(15) 0.0243(14) 0.0287(16) 0.0008(12) 0.0024(12) 0.0035(12)
C18 0.0324(16) 0.0291(15) 0.0215(15) -0.0035(12) -0.0001(12) 0.0041(12)

loop_
_atom_type_symbol
_atom_type_description
_atom_type_scat_dispersion_real
_atom_type_scat_dispersion_imag
_atom_type_scat_source
C C 0.0181 0.0091 'International Tables Vol C Tables 4.2.6.8 and 6.1.1.4'
H H 0 0 'International Tables Vol C Tables 4.2.6.8 and 6.1.1.4'
Au Au -4.4197 7.298 'International Tables Vol C Tables 4.2.6.8 and 6.1.1.4'
O O 0.0492 0.0322 'International Tables Vol C Tables 4.2.6.8 and 6.1.1.4'
P P 0.2955 0.4335 'International Tables Vol C Tables 4.2.6.8 and 6.1.1.4'

loop_
_geom_angle_atom_site_label_1
_geom_angle_atom_site_label_2
_geom_angle_atom_site_label_3
_geom_angle
C13 Au1 C14 178.71(11)
C9 O1 C2 122.2(2)
C7 O3 C11 118.0(2)
C22 O4 C16 116.9(2)
C24 O5 C17 121.6(2)
O2 C2 O1 116.2(3)
O2 C2 C3 127.1(3)
O1 C2 C3 116.8(3)
C4 C3 C2 121.8(3)
C4 C3 H3 119.1
C2 C3 H3 119.1
C3 C4 C10 120.5(3)
C3 C4 H4 119.8
C10 C4 H4 119.8
C6 C5 C10 121.1(3)
C6 C5 H5 119.5
C10 C5 H5 119.5
C5 C6 C7 120.2(3)
C5 C6 H6 119.9
C7 C6 H6 119.9
O3 C7 C8 124.9(3)
O3 C7 C6 115.0(2)
C8 C7 C6 120.1(3)
C9 C8 C7 118.2(3)
C9 C8 H8 120.9
C7 C8 H8 120.9
O1 C9 C8 116.2(2)
O1 C9 C10 120.6(3)
C8 C9 C10 123.2(3)
C9 C10 C5 117.2(3)
C9 C10 C4 118.0(3)
C5 C10 C4 124.8(3)
O3 C11 C12 113.4(2)
O3 C11 H11A 108.9
C12 C11 H11A 108.9
O3 C11 H11B 108.9
C12 C11 H11B 108.9
H11A C11 H11B 107.7
C13 C12 C11 176.9(3)
C12 C13 Au1 174.3(3)
C15 C14 Au1 174.7(3)
C14 C15 C16 177.5(4)
O4 C16 C15 108.5(2)
O4 C16 H16A 110
C15 C16 H16A 110
O4 C16 H16B 110
C15 C16 H16B 110
H16A C16 H16B 108.4
O6 C17 O5 116.6(3)
O6 C17 C18 126.4(3)
O5 C17 C18 117.1(3)
C21 C20 C25 120.7(3)
C21 C20 H20 119.6
C25 C20 H20 119.6
C20 C21 C22 120.3(3)
C20 C21 H21 119.9
C22 C21 H21 119.9
O4 C22 C23 123.9(2)
O4 C22 C21 115.5(2)
C23 C22 C21 120.6(3)
C24 C23 C22 117.8(3)
C24 C23 H23 121.1
C22 C23 H23 121.1
O5 C24 C23 115.8(2)
O5 C24 C25 121.3(3)
C23 C24 C25 122.9(3)
C24 C25 C20 117.6(3)
C24 C25 C19 118.0(3)
C20 C25 C19 124.3(3)
C38 P1 C44 110.79(12)
C38 P1 C26 107.64(12)
C44 P1 C26 109.95(12)
C38 P1 C32 111.18(12)
C44 P1 C32 107.70(12)
C26 P1 C32 109.58(13)
C27 C26 C31 120.1(3)
C27 C26 P1 121.2(2)
C31 C26 P1 118.6(2)
C26 C27 C28 119.4(3)
C26 C27 H27 120.3
C28 C27 H27 120.3
C29 C28 C27 120.5(3)
C29 C28 H28 119.7
C27 C28 H28 119.7
C28 C29 C30 119.7(3)
C28 C29 H29 120.2
C30 C29 H29 120.2
C29 C30 C31 121.1(3)
C29 C30 H30 119.5
C31 C30 H30 119.5
C30 C31 C26 119.3(3)
C30 C31 H31 120.4
C26 C31 H31 120.4
C33 C32 C37 119.9(3)
C33 C32 P1 120.3(2)
C37 C32 P1 119.8(2)
C34 C33 C32 119.5(3)
C34 C33 H33 120.2
C32 C33 H33 120.2
C35 C34 C33 120.3(3)
C35 C34 H34 119.8
C33 C34 H34 119.8
C36 C35 C34 120.0(3)
C36 C35 H35 120
C34 C35 H35 120
C37 C36 C35 120.0(3)
C37 C36 H36 120
C35 C36 H36 120
C36 C37 C32 120.2(3)
C36 C37 H37 119.9
C32 C37 H37 119.9
C43 C38 C39 120.6(2)
C43 C38 P1 119.8(2)
C39 C38 P1 119.2(2)
C40 C39 C38 119.4(3)
C40 C39 H39 120.3
C38 C39 H39 120.3
C39 C40 C41 120.4(3)
C39 C40 H40 119.8
C41 C40 H40 119.8
C40 C41 C42 119.9(3)
C40 C41 H41 120
C42 C41 H41 120
C43 C42 C41 120.3(3)
C43 C42 H42 119.9
C41 C42 H42 119.9
C42 C43 C38 119.4(3)
C42 C43 H43 120.3
C38 C43 H43 120.3
C49 C44 C45 120.2(2)
C49 C44 P1 119.6(2)
C45 C44 P1 119.81(19)
C46 C45 C44 119.9(2)
C46 C45 H45 120
C44 C45 H45 120
C45 C46 C47 119.7(3)
C45 C46 H46 120.1
C47 C46 H46 120.1
C48 C47 C46 120.6(2)
C48 C47 H47 119.7
C46 C47 H47 119.7
C47 C48 C49 120.2(2)
C47 C48 H48 119.9
C49 C48 H48 119.9
C48 C49 C44 119.3(2)
C48 C49 H49 120.4
C44 C49 H49 120.4
C18 C19 C25 120.1(3)
C18 C19 H19 120
C25 C19 H19 120
C19 C18 C17 121.9(3)
C19 C18 H18 119.1
C17 C18 H18 119.1

loop_
_geom_bond_atom_site_label_1
_geom_bond_atom_site_label_2
_geom_bond_distance
Au1 C13 2.004(3)
Au1 C14 2.007(3)
O1 C9 1.378(3)
O1 C2 1.390(3)
O2 C2 1.209(4)
O3 C7 1.356(4)
O3 C11 1.444(4)
O4 C22 1.360(3)
O4 C16 1.433(4)
O5 C24 1.373(3)
O5 C17 1.383(4)
O6 C17 1.205(4)
C2 C3 1.441(4)
C3 C4 1.344(4)
C3 H3 0.95
C4 C10 1.439(4)
C4 H4 0.95
C5 C6 1.367(4)
C5 C10 1.405(4)
C5 H5 0.95
C6 C7 1.409(4)
C6 H6 0.95
C7 C8 1.391(4)
C8 C9 1.378(4)
C8 H8 0.95
C9 C10 1.399(4)
C11 C12 1.470(4)
C11 H11A 0.99
C11 H11B 0.99
C12 C13 1.188(4)
C14 C15 1.178(5)
C15 C16 1.464(4)
C16 H16A 0.99
C16 H16B 0.99
C17 C18 1.444(5)
C20 C21 1.371(4)
C20 C25 1.410(4)
C20 H20 0.95
C21 C22 1.399(4)
C21 H21 0.95
C22 C23 1.396(4)
C23 C24 1.390(4)
C23 H23 0.95
C24 C25 1.391(4)
C25 C19 1.437(4)
P1 C38 1.795(3)
P1 C44 1.797(3)
P1 C26 1.797(3)
P1 C32 1.801(3)
C26 C27 1.394(4)
C26 C31 1.396(4)
C27 C28 1.394(4)
C27 H27 0.95
C28 C29 1.379(5)
C28 H28 0.95
C29 C30 1.382(5)
C29 H29 0.95
C30 C31 1.382(4)
C30 H30 0.95
C31 H31 0.95
C32 C33 1.396(4)
C32 C37 1.398(4)
C33 C34 1.391(4)
C33 H33 0.95
C34 C35 1.392(4)
C34 H34 0.95
C35 C36 1.391(4)
C35 H35 0.95
C36 C37 1.384(4)
C36 H36 0.95
C37 H37 0.95
C38 C43 1.394(4)
C38 C39 1.401(4)
C39 C40 1.385(4)
C39 H39 0.95
C40 C41 1.390(4)
C40 H40 0.95
C41 C42 1.395(4)
C41 H41 0.95
C42 C43 1.387(4)
C42 H42 0.95
C43 H43 0.95
C44 C49 1.397(4)
C44 C45 1.395(4)
C45 C46 1.387(4)
C45 H45 0.95
C46 C47 1.386(4)
C46 H46 0.95
C47 C48 1.386(4)
C47 H47 0.95
C48 C49 1.390(4)
C48 H48 0.95
C49 H49 0.95
C19 C18 1.338(5)
C19 H19 0.95
C18 H18 0.95

loop_
_geom_torsion_atom_site_label_1
_geom_torsion_atom_site_label_2
_geom_torsion_atom_site_label_3
_geom_torsion_atom_site_label_4
_geom_torsion
C9 O1 C2 O2 -173.8(3)
C9 O1 C2 C3 4.9(4)
O2 C2 C3 C4 174.7(3)
O1 C2 C3 C4 -3.8(4)
C2 C3 C4 C10 1.0(4)
C10 C5 C6 C7 0.1(4)
C11 O3 C7 C8 -0.7(4)
C11 O3 C7 C6 178.4(2)
C5 C6 C7 O3 -177.6(3)
C5 C6 C7 C8 1.6(4)
O3 C7 C8 C9 176.4(2)
C6 C7 C8 C9 -2.7(4)
C2 O1 C9 C8 174.8(2)
C2 O1 C9 C10 -3.1(4)
C7 C8 C9 O1 -175.6(2)
C7 C8 C9 C10 2.2(4)
O1 C9 C10 C5 177.1(2)
C8 C9 C10 C5 -0.6(4)
O1 C9 C10 C4 0.0(4)
C8 C9 C10 C4 -177.7(3)
C6 C5 C10 C9 -0.6(4)
C6 C5 C10 C4 176.4(3)
C3 C4 C10 C9 1.0(4)
C3 C4 C10 C5 -175.9(3)
C7 O3 C11 C12 -66.3(3)
C22 O4 C16 C15 179.8(3)
C24 O5 C17 O6 -178.4(3)
C24 O5 C17 C18 1.5(4)
C25 C20 C21 C22 1.1(4)
C16 O4 C22 C23 0.8(4)
C16 O4 C22 C21 -177.5(3)
C20 C21 C22 O4 176.3(2)
C20 C21 C22 C23 -2.1(4)
O4 C22 C23 C24 -177.2(2)
C21 C22 C23 C24 1.2(4)
C17 O5 C24 C23 -179.2(2)
C17 O5 C24 C25 0.3(4)
C22 C23 C24 O5 -179.7(2)
C22 C23 C24 C25 0.8(4)
O5 C24 C25 C20 178.7(2)
C23 C24 C25 C20 -1.8(4)
O5 C24 C25 C19 -1.8(4)
C23 C24 C25 C19 177.6(3)
C21 C20 C25 C24 0.9(4)
C21 C20 C25 C19 -178.6(3)
C38 P1 C26 C27 -154.0(2)
C44 P1 C26 C27 85.2(2)
C32 P1 C26 C27 -33.0(3)
C38 P1 C26 C31 28.4(2)
C44 P1 C26 C31 -92.4(2)
C32 P1 C26 C31 149.4(2)
C31 C26 C27 C28 0.4(4)
P1 C26 C27 C28 -177.2(2)
C26 C27 C28 C29 1.0(4)
C27 C28 C29 C30 -1.5(5)
C28 C29 C30 C31 0.6(5)
C29 C30 C31 C26 0.8(4)
C27 C26 C31 C30 -1.3(4)
P1 C26 C31 C30 176.4(2)
C38 P1 C32 C33 82.4(2)
C44 P1 C32 C33 -156.1(2)
C26 P1 C32 C33 -36.5(2)
C38 P1 C32 C37 -97.2(2)
C44 P1 C32 C37 24.3(2)
C26 P1 C32 C37 143.9(2)
C37 C32 C33 C34 -1.4(4)
P1 C32 C33 C34 179.0(2)
C32 C33 C34 C35 -0.8(4)
C33 C34 C35 C36 2.4(4)
C34 C35 C36 C37 -2.0(4)
C35 C36 C37 C32 -0.2(4)
C33 C32 C37 C36 1.8(4)
P1 C32 C37 C36 -178.6(2)
C44 P1 C38 C43 37.1(2)
C26 P1 C38 C43 -83.2(2)
C32 P1 C38 C43 156.8(2)
C44 P1 C38 C39 -150.3(2)
C26 P1 C38 C39 89.4(2)
C32 P1 C38 C39 -30.6(2)
C43 C38 C39 C40 0.7(4)
P1 C38 C39 C40 -171.8(2)
C38 C39 C40 C41 0.5(4)
C39 C40 C41 C42 -1.6(4)
C40 C41 C42 C43 1.6(4)
C41 C42 C43 C38 -0.5(4)
C39 C38 C43 C42 -0.7(4)
P1 C38 C43 C42 171.8(2)
C38 P1 C44 C49 -147.2(2)
C26 P1 C44 C49 -28.4(3)
C32 P1 C44 C49 91.0(2)
C38 P1 C44 C45 40.0(3)
C26 P1 C44 C45 158.9(2)
C32 P1 C44 C45 -81.7(2)
C49 C44 C45 C46 -2.1(4)
P1 C44 C45 C46 170.6(2)
C44 C45 C46 C47 1.1(4)
C45 C46 C47 C48 0.3(4)
C46 C47 C48 C49 -0.9(4)
C47 C48 C49 C44 -0.1(4)
C45 C44 C49 C48 1.6(4)
P1 C44 C49 C48 -171.1(2)
C24 C25 C19 C18 1.6(4)
C20 C25 C19 C18 -179.0(3)
C25 C19 C18 C17 0.2(5)
O6 C17 C18 C19 178.2(3)
O5 C17 C18 C19 -1.7(4)
